data_7030777
loop_
_publ_author_name
'Hu, Tong-Liang'
'Zou, Ruo-Qiang'
'Li, Jian-Rong'
'Bu, Xian-He'

_publ_section_title
;
 d(10) Metal complexes assembled from isomeric benzenedicarboxylates and
 3-(2-pyridyl)pyrazole showing 1D chain structures: syntheses, structures
 and luminescent properties.
;
_journal_issue 10
_journal_name_full 'Dalton transactions (Cambridge, England : 2003)'
_journal_page_first 1302
_journal_page_last 1311
_journal_paper_doi 10.1039/b716398c
_journal_year 2008
_chemical_formula_sum 'C24 H18 N6 O5 Zn2'
_chemical_formula_weight 599.17
_chemical_name_systematic
;
?
;
_space_group_IT_number 14
_symmetry_cell_setting monoclinic
_symmetry_space_group_name_Hall '-P 2ybc'
_symmetry_space_group_name_H-M 'P 1 21/c 1'
_atom_sites_solution_hydrogens geom
_atom_sites_solution_primary direct
_atom_sites_solution_secondary difmap
_audit_creation_method SHELXL-97
_cell_angle_alpha 90.00
_cell_angle_beta 113.330(4)
_cell_angle_gamma 90.00
_cell_formula_units_Z 4
_cell_length_a 10.923(3)
_cell_length_b 19.533(6)
_cell_length_c 12.189(4)
_cell_measurement_reflns_used 2867
_cell_measurement_temperature 298(2)
_cell_measurement_theta_max 25.087
_cell_measurement_theta_min 2.365
_cell_volume 2388.0(13)
_computing_cell_refinement SMART
_computing_data_collection 'SMART (Bruker, 1998)'
_computing_data_reduction 'SAINT (Bruker, 1998)'
_computing_molecular_graphics 'SHELXTL (Sheldrick, 1997b)'
_computing_publication_material SHELXTL
_computing_structure_refinement 'SHELXL-97 (Sheldrick, 1997a)'
_computing_structure_solution 'SHELXS-97 (Sheldrick, 1997a)'
_diffrn_ambient_temperature 298(2)
_diffrn_measured_fraction_theta_full 0.991
_diffrn_measured_fraction_theta_max 0.991
_diffrn_measurement_device_type 'Bruker SMART CCD area-detecter'
_diffrn_measurement_method '\f and \w scans'
_diffrn_radiation_monochromator graphite
_diffrn_radiation_source 'fine-focus sealed tube'
_diffrn_radiation_type MoK\a
_diffrn_radiation_wavelength 0.71073
_diffrn_reflns_av_R_equivalents 0.0428
_diffrn_reflns_av_sigmaI/netI 0.0517
_diffrn_reflns_limit_h_max 12
_diffrn_reflns_limit_h_min -9
_diffrn_reflns_limit_k_max 23
_diffrn_reflns_limit_k_min -23
_diffrn_reflns_limit_l_max 14
_diffrn_reflns_limit_l_min -14
_diffrn_reflns_number 12051
_diffrn_reflns_theta_full 25.01
_diffrn_reflns_theta_max 25.01
_diffrn_reflns_theta_min 2.03
_diffrn_standards_number 0
_exptl_absorpt_coefficient_mu 2.058
_exptl_absorpt_correction_T_max 0.9041
_exptl_absorpt_correction_T_min 0.6958
_exptl_absorpt_correction_type multi-scan
_exptl_absorpt_process_details SADABS
_exptl_crystal_colour colourless
_exptl_crystal_density_diffrn 1.667
_exptl_crystal_density_meas ?
_exptl_crystal_density_method 'not measured'
_exptl_crystal_description plane
_exptl_crystal_F_000 1208
_exptl_crystal_size_max 0.19
_exptl_crystal_size_mid 0.16
_exptl_crystal_size_min 0.05
_refine_diff_density_max 1.168
_refine_diff_density_min -0.587
_refine_diff_density_rms 0.142
_refine_ls_extinction_method none
_refine_ls_goodness_of_fit_ref 1.097
_refine_ls_hydrogen_treatment constr
_refine_ls_matrix_type full
_refine_ls_number_parameters 334
_refine_ls_number_reflns 4170
_refine_ls_number_restraints 0
_refine_ls_restrained_S_all 1.097
_refine_ls_R_factor_all 0.0734
_refine_ls_R_factor_gt 0.0623
_refine_ls_shift/su_max 0.000
_refine_ls_shift/su_mean 0.000
_refine_ls_structure_factor_coef Fsqd
_refine_ls_weighting_details 'calc w=1/[\s^2^(Fo^2^)+(0.0926P)^2^+4.4995P] where P=(Fo^2^+2Fc^2^)/3'
_refine_ls_weighting_scheme calc
_refine_ls_wR_factor_gt 0.1629
_refine_ls_wR_factor_ref 0.1714
_reflns_number_gt 3520
_reflns_number_total 4170
_reflns_threshold_expression I>2\s(I)
_cod_data_source_file b716398c.txt
_cod_data_source_block 1
_cod_depositor_comments
;
The following automatic conversions were performed:

'_symmetry_cell_setting' value 'Monoclinic' changed to 'monoclinic'
according to
/usr/data/users/saulius/automatic-downloads/retrospective/RSC/lib/dictionaries/cif_core.dic
dictionary named 'cif_core.dic' version 2.4.2 from
2011-04-26.

'_exptl_absorpt_correction_type' value 'Multi-scan'
changed to 'multi-scan' according to
/usr/data/users/saulius/automatic-downloads/retrospective/RSC/lib/dictionaries/cif_core.dic
dictionary named 'cif_core.dic' version 2.4.2 from 2011-04-26.

Automatic conversion script
Id: cif_fix_values 2281 2013-09-26 08:29:07Z andrius 

The following automatic conversions were performed:

'_exptl_crystal_density_meas' value 'None' was changed to '?' - the
value is perceived as not measured.

Automatic conversion script
Id: cif_fix_values 3008 2015-01-20 13:52:24Z robertas 
;
_cod_original_sg_symbol_H-M P2(1)/c
_cod_database_code 7030777

loop_
_symmetry_equiv_pos_as_xyz
'x, y, z'
'-x, y+1/2, -z+1/2'
'-x, -y, -z'
'x, -y-1/2, z-1/2'

loop_
_atom_site_label
_atom_site_type_symbol
_atom_site_fract_x
_atom_site_fract_y
_atom_site_fract_z
_atom_site_U_iso_or_equiv
_atom_site_adp_type
_atom_site_occupancy
_atom_site_symmetry_multiplicity
_atom_site_calc_flag
_atom_site_refinement_flags
Zn1 Zn 0.51034(6) 0.09351(3) 0.02017(5) 0.0238(2) Uani 1 1 d .
Zn2 Zn 0.24642(6) -0.01304(3) 0.13867(5) 0.0263(2) Uani 1 1 d .
C1 C 0.7825(11) 0.1943(6) 0.1339(11) 0.098(3) Uani 1 1 d .
H1 H 0.7842 0.1897 0.0586 0.117 Uiso 1 1 calc R
C2 C 0.8691(12) 0.2390(6) 0.2114(13) 0.109(4) Uani 1 1 d .
H2 H 0.9267 0.2654 0.1896 0.130 Uiso 1 1 calc R
C3 C 0.8679(12) 0.2435(6) 0.3241(13) 0.109(4) Uani 1 1 d .
H3 H 0.9275 0.2724 0.3809 0.131 Uiso 1 1 calc R
C4 C 0.7800(11) 0.2059(6) 0.3520(10) 0.095(3) Uani 1 1 d .
H4 H 0.7768 0.2105 0.4268 0.114 Uiso 1 1 calc R
C5 C 0.6940(9) 0.1602(5) 0.2685(9) 0.072(2) Uani 1 1 d .
C6 C 0.5949(9) 0.1203(5) 0.2904(8) 0.066(2) Uani 1 1 d .
C7 C 0.5789(11) 0.1051(6) 0.3946(9) 0.092(3) Uani 1 1 d .
H7 H 0.6323 0.1190 0.4718 0.111 Uiso 1 1 calc R
C8 C 0.4681(10) 0.0656(6) 0.3594(8) 0.083(3) Uani 1 1 d .
H8 H 0.4320 0.0474 0.4105 0.099 Uiso 1 1 calc R
C9 C 0.2660(9) 0.2061(5) -0.0362(9) 0.073(2) Uani 1 1 d .
H9 H 0.2476 0.1822 0.0216 0.087 Uiso 1 1 calc R
C10 C 0.2007(11) 0.2681(6) -0.0780(10) 0.089(3) Uani 1 1 d .
H10 H 0.1402 0.2854 -0.0487 0.107 Uiso 1 1 calc R
C11 C 0.2278(12) 0.3025(5) -0.1623(11) 0.095(3) Uani 1 1 d .
H11 H 0.1870 0.3443 -0.1911 0.113 Uiso 1 1 calc R
C12 C 0.3149(10) 0.2752(5) -0.2043(9) 0.082(3) Uani 1 1 d .
H12 H 0.3317 0.2981 -0.2637 0.099 Uiso 1 1 calc R
C13 C 0.3797(9) 0.2135(4) -0.1602(8) 0.063(2) Uani 1 1 d .
C14 C 0.4748(8) 0.1818(4) -0.2001(7) 0.060(2) Uani 1 1 d .
C15 C 0.5073(9) 0.1940(5) -0.2951(8) 0.076(3) Uani 1 1 d .
H15 H 0.4718 0.2272 -0.3540 0.091 Uiso 1 1 calc R
C16 C 0.3953(10) -0.1464(5) 0.2849(8) 0.076(3) Uani 1 1 d .
H16 H 0.3528 -0.1419 0.3372 0.091 Uiso 1 1 calc R
C17 C 0.0657(10) -0.0382(5) 0.2405(8) 0.071(2) Uani 1 1 d .
C18 C -0.0374(9) -0.0472(4) 0.2919(7) 0.061(2) Uani 1 1 d .
C19 C 0.0064(10) -0.0736(5) 0.4087(8) 0.078(3) Uani 1 1 d .
H19 H 0.0957 -0.0854 0.4480 0.093 Uiso 1 1 calc R
C20 C -0.0755(11) -0.0823(5) 0.4656(9) 0.077(3) Uani 1 1 d .
H20 H -0.0429 -0.0998 0.5429 0.093 Uiso 1 1 calc R
C21 C 0.2092(10) 0.0652(5) -0.4081(8) 0.073(2) Uani 1 1 d .
H21 H 0.2665 0.0699 -0.4473 0.088 Uiso 1 1 calc R
C22 C 0.2569(9) 0.0408(5) -0.2914(8) 0.068(2) Uani 1 1 d .
H22 H 0.3473 0.0311 -0.2519 0.081 Uiso 1 1 calc R
C23 C 0.1723(8) 0.0306(4) -0.2329(7) 0.0540(19) Uani 1 1 d .
C24 C 0.2277(9) 0.0040(4) -0.1097(8) 0.0538(19) Uani 1 1 d .
N1 N 0.6940(8) 0.1560(4) 0.1593(7) 0.078(2) Uani 1 1 d .
N2 N 0.4960(8) 0.0914(3) 0.1998(6) 0.0619(18) Uani 1 1 d .
N3 N 0.4178(7) 0.0562(4) 0.2410(6) 0.0655(18) Uani 1 1 d .
N4 N 0.3527(7) 0.1800(3) -0.0752(7) 0.0643(18) Uani 1 1 d .
N5 N 0.5485(7) 0.1299(4) -0.1372(6) 0.0631(18) Uani 1 1 d .
N6 N 0.3722(8) -0.1085(4) 0.1902(6) 0.0668(19) Uani 1 1 d .
O1W O 0.1001(8) 0.0887(4) 0.0765(7) 0.096(2) Uani 1 1 d .
O1 O 0.0628(7) -0.0783(4) 0.1570(6) 0.091(2) Uani 1 1 d .
O2 O 0.1542(8) 0.0055(5) 0.2856(8) 0.106(3) Uani 1 1 d .
O3 O 0.3517(6) 0.0060(3) -0.0487(6) 0.0632(15) Uani 1 1 d .
O4 O 0.1525(6) -0.0216(3) -0.0665(5) 0.0741(17) Uani 1 1 d .

loop_
_atom_site_aniso_label
_atom_site_aniso_U_11
_atom_site_aniso_U_22
_atom_site_aniso_U_33
_atom_site_aniso_U_23
_atom_site_aniso_U_13
_atom_site_aniso_U_12
Zn1 0.0237(4) 0.0262(3) 0.0241(4) 0.0032(2) 0.0121(3) 0.0022(2)
Zn2 0.0215(4) 0.0346(4) 0.0263(4) 0.0027(3) 0.0129(3) 0.0020(3)
C1 0.080(7) 0.111(8) 0.110(9) -0.001(7) 0.046(7) -0.028(7)
C2 0.088(9) 0.105(9) 0.120(10) -0.011(8) 0.029(8) -0.036(7)
C3 0.076(8) 0.102(9) 0.128(11) -0.013(8) 0.019(8) -0.035(7)
C4 0.075(7) 0.098(8) 0.093(7) -0.023(6) 0.013(6) -0.014(6)
C5 0.056(5) 0.080(6) 0.076(6) -0.017(5) 0.023(5) -0.005(5)
C6 0.059(5) 0.074(5) 0.063(5) -0.011(4) 0.020(5) -0.006(5)
C7 0.086(8) 0.128(9) 0.056(6) -0.009(6) 0.021(5) -0.013(7)
C8 0.071(6) 0.118(8) 0.062(6) -0.012(6) 0.029(5) -0.018(6)
C9 0.071(6) 0.074(6) 0.081(6) -0.001(5) 0.040(5) 0.005(5)
C10 0.076(7) 0.088(7) 0.101(8) -0.002(6) 0.033(6) 0.018(6)
C11 0.102(8) 0.072(6) 0.117(9) 0.021(6) 0.051(8) 0.036(6)
C12 0.078(7) 0.077(6) 0.091(7) 0.021(5) 0.032(6) 0.021(5)
C13 0.062(5) 0.062(5) 0.066(5) 0.011(4) 0.027(4) 0.004(4)
C14 0.051(5) 0.060(5) 0.065(5) 0.016(4) 0.018(4) 0.007(4)
C15 0.069(6) 0.083(6) 0.075(6) 0.024(5) 0.029(5) 0.014(5)
C16 0.085(7) 0.086(6) 0.069(6) 0.010(5) 0.043(5) 0.005(6)
C17 0.061(6) 0.103(7) 0.054(5) 0.012(5) 0.030(5) 0.011(5)
C18 0.065(5) 0.064(5) 0.059(5) 0.004(4) 0.029(4) 0.006(4)
C19 0.074(7) 0.095(7) 0.061(5) 0.010(5) 0.024(5) 0.003(5)
C20 0.082(7) 0.094(7) 0.066(6) 0.012(5) 0.040(5) -0.015(6)
C21 0.065(6) 0.099(7) 0.060(5) 0.005(5) 0.031(5) -0.002(5)
C22 0.060(5) 0.080(6) 0.070(6) -0.002(5) 0.033(5) -0.002(5)
C23 0.044(4) 0.060(4) 0.061(5) 0.000(4) 0.024(4) -0.001(4)
C24 0.051(5) 0.056(4) 0.063(5) -0.004(4) 0.032(4) -0.005(4)
N1 0.071(5) 0.084(5) 0.086(6) -0.010(4) 0.040(5) -0.019(4)
N2 0.067(5) 0.065(4) 0.059(4) -0.002(3) 0.031(4) -0.004(4)
N3 0.058(4) 0.084(5) 0.063(4) -0.004(4) 0.033(4) -0.009(4)
N4 0.058(4) 0.057(4) 0.082(5) 0.003(4) 0.032(4) 0.003(3)
N5 0.065(5) 0.065(4) 0.067(4) 0.009(4) 0.034(4) 0.010(4)
N6 0.073(5) 0.073(4) 0.065(4) 0.009(4) 0.038(4) 0.012(4)
O1W 0.093(5) 0.094(5) 0.090(5) -0.002(4) 0.026(4) -0.003(4)
O1 0.095(5) 0.107(5) 0.083(5) 0.012(4) 0.049(4) 0.026(4)
O2 0.071(5) 0.153(7) 0.100(6) -0.024(5) 0.040(5) -0.046(5)
O3 0.050(4) 0.059(3) 0.071(4) -0.001(3) 0.013(3) 0.001(3)
O4 0.066(4) 0.094(4) 0.068(4) 0.014(3) 0.033(3) 0.005(3)

loop_
_atom_type_symbol
_atom_type_description
_atom_type_scat_dispersion_real
_atom_type_scat_dispersion_imag
_atom_type_scat_source
C C 0.0033 0.0016 'International Tables Vol C Tables 4.2.6.8 and 6.1.1.4'
H H 0.0000 0.0000 'International Tables Vol C Tables 4.2.6.8 and 6.1.1.4'
N N 0.0061 0.0033 'International Tables Vol C Tables 4.2.6.8 and 6.1.1.4'
O O 0.0106 0.0060 'International Tables Vol C Tables 4.2.6.8 and 6.1.1.4'
Zn Zn 0.2839 1.4301 'International Tables Vol C Tables 4.2.6.8 and 6.1.1.4'

loop_
_geom_angle_atom_site_label_1
_geom_angle_atom_site_label_2
_geom_angle_atom_site_label_3
_geom_angle
_geom_angle_site_symmetry_1
_geom_angle_site_symmetry_3
N5 Zn1 N2 161.3(3) . .
N5 Zn1 O3 106.7(2) . .
N2 Zn1 O3 90.5(2) . .
N5 Zn1 N4 72.4(2) . .
N2 Zn1 N4 100.0(3) . .
O3 Zn1 N4 93.1(2) . .
N5 Zn1 N1 93.3(3) . .
N2 Zn1 N1 71.5(3) . .
O3 Zn1 N1 157.4(2) . .
N4 Zn1 N1 103.1(3) . .
N5 Zn1 O3 93.6(2) . 3_655
N2 Zn1 O3 97.2(2) . 3_655
O3 Zn1 O3 78.1(2) . 3_655
N4 Zn1 O3 160.7(2) . 3_655
N1 Zn1 O3 90.5(2) . 3_655
N3 Zn2 N6 93.5(3) . .
N3 Zn2 O4 124.2(2) . .
N6 Zn2 O4 101.7(2) . .
N3 Zn2 O2 89.9(2) . .
N6 Zn2 O2 107.8(3) . .
O4 Zn2 O2 133.0(3) . .
N3 Zn2 O1 142.4(2) . .
N6 Zn2 O1 88.6(3) . .
O4 Zn2 O1 91.9(2) . .
O2 Zn2 O1 54.1(2) . .
N3 Zn2 O1W 89.0(3) . .
N6 Zn2 O1W 177.5(3) . .
O4 Zn2 O1W 76.7(2) . .
O2 Zn2 O1W 72.3(3) . .
O1 Zn2 O1W 89.6(2) . .
N1 C1 C2 124.1(12) . .
N1 C1 H1 117.9 . .
C2 C1 H1 117.9 . .
C1 C2 C3 117.0(12) . .
C1 C2 H2 121.5 . .
C3 C2 H2 121.5 . .
C4 C3 C2 120.1(12) . .
C4 C3 H3 119.9 . .
C2 C3 H3 119.9 . .
C3 C4 C5 120.1(11) . .
C3 C4 H4 119.9 . .
C5 C4 H4 119.9 . .
N1 C5 C4 120.0(10) . .
N1 C5 C6 116.6(8) . .
C4 C5 C6 123.2(9) . .
N2 C6 C7 108.5(9) . .
N2 C6 C5 119.9(8) . .
C7 C6 C5 131.6(9) . .
C8 C7 C6 104.7(9) . .
C8 C7 H7 127.7 . .
C6 C7 H7 127.7 . .
N3 C8 C7 110.7(9) . .
N3 C8 H8 124.6 . .
C7 C8 H8 124.6 . .
N4 C9 C10 122.6(9) . .
N4 C9 H9 118.7 . .
C10 C9 H9 118.7 . .
C11 C10 C9 118.3(10) . .
C11 C10 H10 120.9 . .
C9 C10 H10 120.9 . .
C12 C11 C10 119.2(10) . .
C12 C11 H11 120.4 . .
C10 C11 H11 120.4 . .
C11 C12 C13 121.4(10) . .
C11 C12 H12 119.3 . .
C13 C12 H12 119.3 . .
N4 C13 C12 118.8(8) . .
N4 C13 C14 117.0(7) . .
C12 C13 C14 124.3(8) . .
N5 C14 C15 108.7(8) . .
N5 C14 C13 118.8(7) . .
C15 C14 C13 132.4(8) . .
C14 C15 C16 104.9(8) . 3_655
C14 C15 H15 127.6 . .
C16 C15 H15 127.6 3_655 .
N6 C16 C15 109.5(8) . 3_655
N6 C16 H16 125.3 . .
C15 C16 H16 125.3 3_655 .
O2 C17 O1 123.0(9) . .
O2 C17 C18 118.4(9) . .
O1 C17 C18 118.4(9) . .
C23 C18 C19 118.1(8) 3 .
C23 C18 C17 124.8(7) 3 .
C19 C18 C17 117.0(8) . .
C20 C19 C18 122.7(9) . .
C20 C19 H19 118.6 . .
C18 C19 H19 118.6 . .
C19 C20 C21 119.4(9) . 3
C19 C20 H20 120.3 . .
C21 C20 H20 120.3 3 .
C20 C21 C22 119.5(8) 3 .
C20 C21 H21 120.2 3 .
C22 C21 H21 120.2 . .
C23 C22 C21 121.2(9) . .
C23 C22 H22 119.4 . .
C21 C22 H22 119.4 . .
C22 C23 C18 118.9(8) . 3
C22 C23 C24 119.0(8) . .
C18 C23 C24 122.0(7) 3 .
O4 C24 O3 119.8(8) . .
O4 C24 C23 120.0(8) . .
O3 C24 C23 120.2(7) . .
C5 N1 C1 118.5(9) . .
C5 N1 Zn1 114.1(6) . .
C1 N1 Zn1 126.6(7) . .
C6 N2 N3 109.6(7) . .
C6 N2 Zn1 117.0(6) . .
N3 N2 Zn1 132.3(5) . .
C8 N3 N2 106.5(7) . .
C8 N3 Zn2 125.3(6) . .
N2 N3 Zn2 128.0(5) . .
C9 N4 C13 119.7(8) . .
C9 N4 Zn1 125.9(6) . .
C13 N4 Zn1 112.6(5) . .
C14 N5 N6 108.6(7) . 3_655
C14 N5 Zn1 117.4(6) . .
N6 N5 Zn1 133.9(5) 3_655 .
C16 N6 N5 108.3(7) . 3_655
C16 N6 Zn2 126.7(6) . .
N5 N6 Zn2 124.3(5) 3_655 .
C17 O1 Zn2 89.5(6) . .
C17 O2 Zn2 92.8(6) . .
C24 O3 Zn1 134.7(5) . .
C24 O3 Zn1 121.8(5) . 3_655
Zn1 O3 Zn1 101.9(2) . 3_655
C24 O4 Zn2 110.2(6) . .

loop_
_geom_bond_atom_site_label_1
_geom_bond_atom_site_label_2
_geom_bond_distance
_geom_bond_site_symmetry_2
Zn1 N5 2.234(7) .
Zn1 N2 2.256(7) .
Zn1 O3 2.340(6) .
Zn1 N4 2.364(7) .
Zn1 N1 2.387(8) .
Zn1 O3 2.399(6) 3_655
Zn2 N3 2.245(7) .
Zn2 N6 2.253(7) .
Zn2 O4 2.302(6) .
Zn2 O2 2.405(8) .
Zn2 O1 2.460(8) .
Zn2 O1W 2.473(8) .
C1 N1 1.351(12) .
C1 C2 1.358(15) .
C1 H1 0.9300 .
C2 C3 1.382(16) .
C2 H2 0.9300 .
C3 C4 1.355(15) .
C3 H3 0.9300 .
C4 C5 1.400(13) .
C4 H4 0.9300 .
C5 N1 1.334(11) .
C5 C6 1.443(12) .
C6 N2 1.327(11) .
C6 C7 1.380(13) .
C7 C8 1.354(14) .
C7 H7 0.9300 .
C8 N3 1.337(11) .
C8 H8 0.9300 .
C9 N4 1.318(10) .
C9 C10 1.396(13) .
C9 H9 0.9300 .
C10 C11 1.355(14) .
C10 H10 0.9300 .
C11 C12 1.355(13) .
C11 H11 0.9300 .
C12 C13 1.393(12) .
C12 H12 0.9300 .
C13 N4 1.353(10) .
C13 C14 1.449(11) .
C14 N5 1.332(10) .
C14 C15 1.360(11) .
C15 C16 1.381(12) 3_655
C15 H15 0.9300 .
C16 N6 1.308(11) .
C16 C15 1.381(12) 3_655
C16 H16 0.9300 .
C17 O2 1.243(12) .
C17 O1 1.274(11) .
C17 C18 1.500(12) .
C18 C23 1.398(11) 3
C18 C19 1.408(11) .
C19 C20 1.342(12) .
C19 H19 0.9300 .
C20 C21 1.388(13) 3
C20 H20 0.9300 .
C21 C20 1.388(13) 3
C21 C22 1.390(12) .
C21 H21 0.9300 .
C22 C23 1.388(11) .
C22 H22 0.9300 .
C23 C18 1.398(11) 3
C23 C24 1.473(11) .
C24 O4 1.244(9) .
C24 O3 1.261(10) .
N2 N3 1.341(9) .
N5 N6 1.337(9) 3_655
N6 N5 1.337(9) 3_655
O3 Zn1 2.399(6) 3_655

loop_
_geom_torsion_atom_site_label_1
_geom_torsion_atom_site_label_2
_geom_torsion_atom_site_label_3
_geom_torsion_atom_site_label_4
_geom_torsion
_geom_torsion_site_symmetry_1
_geom_torsion_site_symmetry_4
N1 C1 C2 C3 2(2) . .
C1 C2 C3 C4 -2(2) . .
C2 C3 C4 C5 2.8(19) . .
C3 C4 C5 N1 -3.3(16) . .
C3 C4 C5 C6 -177.8(10) . .
N1 C5 C6 N2 -11.5(13) . .
C4 C5 C6 N2 163.2(9) . .
N1 C5 C6 C7 169.4(11) . .
C4 C5 C6 C7 -15.9(17) . .
N2 C6 C7 C8 0.9(12) . .
C5 C6 C7 C8 -179.9(10) . .
C6 C7 C8 N3 0.2(13) . .
N4 C9 C10 C11 0.2(16) . .
C9 C10 C11 C12 1.1(17) . .
C10 C11 C12 C13 -1.7(18) . .
C11 C12 C13 N4 1.2(15) . .
C11 C12 C13 C14 -179.4(10) . .
N4 C13 C14 N5 -12.8(12) . .
C12 C13 C14 N5 167.8(9) . .
N4 C13 C14 C15 166.9(9) . .
C12 C13 C14 C15 -12.5(16) . .
N5 C14 C15 C16 0.0(11) . 3_655
C13 C14 C15 C16 -179.7(10) . 3_655
O2 C17 C18 C23 112.2(11) . 3
O1 C17 C18 C23 -71.5(12) . 3
O2 C17 C18 C19 -67.0(12) . .
O1 C17 C18 C19 109.2(10) . .
C23 C18 C19 C20 -1.1(14) 3 .
C17 C18 C19 C20 178.3(9) . .
C18 C19 C20 C21 0.2(16) . 3
C20 C21 C22 C23 2.6(14) 3 .
C21 C22 C23 C18 -1.7(13) . 3
C21 C22 C23 C24 179.4(8) . .
C22 C23 C24 O4 -161.8(8) . .
C18 C23 C24 O4 19.4(12) 3 .
C22 C23 C24 O3 16.9(12) . .
C18 C23 C24 O3 -161.9(8) 3 .
C4 C5 N1 C1 3.0(15) . .
C6 C5 N1 C1 177.9(9) . .
C4 C5 N1 Zn1 -167.6(7) . .
C6 C5 N1 Zn1 7.3(11) . .
C2 C1 N1 C5 -2.5(18) . .
C2 C1 N1 Zn1 166.9(10) . .
N5 Zn1 N1 C5 167.0(7) . .
N2 Zn1 N1 C5 -2.0(7) . .
O3 Zn1 N1 C5 -40.6(11) . .
N4 Zn1 N1 C5 94.3(7) . .
O3 Zn1 N1 C5 -99.4(7) 3_655 .
N5 Zn1 N1 C1 -2.8(9) . .
N2 Zn1 N1 C1 -171.8(10) . .
O3 Zn1 N1 C1 149.7(8) . .
N4 Zn1 N1 C1 -75.5(9) . .
O3 Zn1 N1 C1 90.8(9) 3_655 .
C7 C6 N2 N3 -1.7(11) . .
C5 C6 N2 N3 179.0(8) . .
C7 C6 N2 Zn1 -171.2(7) . .
C5 C6 N2 Zn1 9.5(11) . .
N5 Zn1 N2 C6 -40.5(12) . .
O3 Zn1 N2 C6 162.2(6) . .
N4 Zn1 N2 C6 -104.6(6) . .
N1 Zn1 N2 C6 -3.9(6) . .
O3 Zn1 N2 C6 84.1(6) 3_655 .
N5 Zn1 N2 N3 153.0(7) . .
O3 Zn1 N2 N3 -4.3(7) . .
N4 Zn1 N2 N3 88.9(7) . .
N1 Zn1 N2 N3 -170.5(8) . .
O3 Zn1 N2 N3 -82.4(7) 3_655 .
C7 C8 N3 N2 -1.2(12) . .
C7 C8 N3 Zn2 174.0(7) . .
C6 N2 N3 C8 1.8(10) . .
Zn1 N2 N3 C8 169.1(7) . .
C6 N2 N3 Zn2 -173.2(6) . .
Zn1 N2 N3 Zn2 -6.0(11) . .
N6 Zn2 N3 C8 -78.1(8) . .
O4 Zn2 N3 C8 175.1(7) . .
O2 Zn2 N3 C8 29.7(8) . .
O1 Zn2 N3 C8 14.1(10) . .
O1W Zn2 N3 C8 102.0(8) . .
N6 Zn2 N3 N2 96.0(7) . .
O4 Zn2 N3 N2 -10.7(8) . .
O2 Zn2 N3 N2 -156.1(7) . .
O1 Zn2 N3 N2 -171.7(6) . .
O1W Zn2 N3 N2 -83.8(7) . .
C10 C9 N4 C13 -0.8(14) . .
C10 C9 N4 Zn1 162.7(8) . .
C12 C13 N4 C9 0.1(13) . .
C14 C13 N4 C9 -179.3(8) . .
C12 C13 N4 Zn1 -165.4(7) . .
C14 C13 N4 Zn1 15.1(10) . .
N5 Zn1 N4 C9 -174.5(8) . .
N2 Zn1 N4 C9 -12.1(8) . .
O3 Zn1 N4 C9 78.9(7) . .
N1 Zn1 N4 C9 -85.3(7) . .
O3 Zn1 N4 C9 140.7(8) 3_655 .
N5 Zn1 N4 C13 -10.0(6) . .
N2 Zn1 N4 C13 152.3(6) . .
O3 Zn1 N4 C13 -116.6(6) . .
N1 Zn1 N4 C13 79.2(6) . .
O3 Zn1 N4 C13 -54.8(10) 3_655 .
C15 C14 N5 N6 -0.1(10) . 3_655
C13 C14 N5 N6 179.7(7) . 3_655
C15 C14 N5 Zn1 -176.8(6) . .
C13 C14 N5 Zn1 3.0(10) . .
N2 Zn1 N5 C14 -64.7(11) . .
O3 Zn1 N5 C14 91.6(6) . .
N4 Zn1 N5 C14 3.7(6) . .
N1 Zn1 N5 C14 -99.1(7) . .
O3 Zn1 N5 C14 170.2(6) 3_655 .
N2 Zn1 N5 N6 119.7(9) . 3_655
O3 Zn1 N5 N6 -84.0(8) . 3_655
N4 Zn1 N5 N6 -172.0(8) . 3_655
N1 Zn1 N5 N6 85.2(8) . 3_655
O3 Zn1 N5 N6 -5.4(8) 3_655 3_655
C15 C16 N6 N5 0.1(11) 3_655 3_655
C15 C16 N6 Zn2 -170.8(6) 3_655 .
N3 Zn2 N6 C16 89.0(8) . .
O4 Zn2 N6 C16 -145.0(8) . .
O2 Zn2 N6 C16 -2.0(9) . .
O1 Zn2 N6 C16 -53.4(8) . .
O1W Zn2 N6 C16 -95(6) . .
N3 Zn2 N6 N5 -80.6(7) . 3_655
O4 Zn2 N6 N5 45.5(7) . 3_655
O2 Zn2 N6 N5 -171.6(6) . 3_655
O1 Zn2 N6 N5 137.1(7) . 3_655
O1W Zn2 N6 N5 96(6) . 3_655
O2 C17 O1 Zn2 -8.3(10) . .
C18 C17 O1 Zn2 175.7(7) . .
N3 Zn2 O1 C17 23.9(7) . .
N6 Zn2 O1 C17 117.8(6) . .
O4 Zn2 O1 C17 -140.5(5) . .
O2 Zn2 O1 C17 4.4(5) . .
O1W Zn2 O1 C17 -63.9(6) . .
O1 C17 O2 Zn2 8.5(10) . .
C18 C17 O2 Zn2 -175.5(7) . .
N3 Zn2 O2 C17 -172.8(7) . .
N6 Zn2 O2 C17 -79.1(7) . .
O4 Zn2 O2 C17 47.1(8) . .
O1 Zn2 O2 C17 -4.5(6) . .
O1W Zn2 O2 C17 98.2(7) . .
O4 C24 O3 Zn1 -120.3(8) . .
C23 C24 O3 Zn1 61.0(11) . .
O4 C24 O3 Zn1 76.9(9) . 3_655
C23 C24 O3 Zn1 -101.8(7) . 3_655
N5 Zn1 O3 C24 -74.9(8) . .
N2 Zn1 O3 C24 97.7(8) . .
N4 Zn1 O3 C24 -2.3(8) . .
N1 Zn1 O3 C24 133.9(8) . .
O3 Zn1 O3 C24 -165.1(9) 3_655 .
N5 Zn1 O3 Zn1 90.2(3) . 3_655
N2 Zn1 O3 Zn1 -97.3(3) . 3_655
N4 Zn1 O3 Zn1 162.7(3) . 3_655
N1 Zn1 O3 Zn1 -61.0(7) . 3_655
O3 Zn1 O3 Zn1 0.0 3_655 3_655
O3 C24 O4 Zn2 26.6(9) . .
C23 C24 O4 Zn2 -154.7(6) . .
N3 Zn2 O4 C24 15.7(7) . .
N6 Zn2 O4 C24 -86.8(6) . .
O2 Zn2 O4 C24 144.8(6) . .
O1 Zn2 O4 C24 -175.7(6) . .
O1W Zn2 O4 C24 95.2(6) . .
